data_1545034
loop_
_publ_author_name
'Essaghouani, Abdelhanine'
'Boulhaoua, Mohammed'
'El Ouasif, Latifa'
'Sebbar, Nada Kheira'
'Essassi, El Mokhtar'
'Mague, Joel T.'

_publ_section_title
;
 3-Phenylisoxazolin-5-one: a redetermination
;
_journal_coeditor_code HB4110
_journal_issue 1
_journal_name_full IUCrData
_journal_page_first x170032
_journal_paper_doi 10.1107/S2414314617000323
_journal_volume 2
_journal_year 2017
_chemical_formula_iupac 'C9 H7 N O2'
_chemical_formula_moiety 'C9 H7 N O2'
_chemical_formula_sum 'C9 H7 N O2'
_chemical_formula_weight 161.16
_chemical_name_systematic
;
3-Phenylisoxazolin-5-one
;
_space_group_crystal_system monoclinic
_space_group_IT_number 14
_space_group_name_Hall '-P 2yn'
_space_group_name_H-M_alt 'P 1 21/n 1'
_symmetry_space_group_name_Hall '-P 2yn'
_symmetry_space_group_name_H-M 'P 1 21/n 1'
_atom_sites_solution_hydrogens difmap
_atom_sites_solution_primary direct
_atom_sites_solution_secondary difmap
_audit_creation_method SHELXL-2014/7
_cell_angle_alpha 90
_cell_angle_beta 93.106(2)
_cell_angle_gamma 90
_cell_formula_units_Z 4
_cell_length_a 9.9869(6)
_cell_length_b 5.3008(3)
_cell_length_c 13.9874(9)
_cell_measurement_reflns_used 4379
_cell_measurement_temperature 150(2)
_cell_measurement_theta_max 72.06
_cell_measurement_theta_min 5.59
_cell_volume 739.39(8)
_computing_cell_refinement
;
<i>SAINT</i> (Bruker, 2016)
;
_computing_data_collection
;
<i>APEX3</i> (Bruker, 2016)
;
_computing_data_reduction
;
<i>SAINT</i>  (Bruker, 2016)
;
_computing_molecular_graphics
;
<i>DIAMOND</i> (Brandenburg & Putz, 2012)
;
_computing_publication_material
;
<i>SHELXTL</i> (Sheldrick, 2008)
;
_computing_structure_refinement
;
<i>SHELXL2014</i> (Sheldrick, 2015<i>b</i>)
;
_computing_structure_solution
;
<i>SHELXT</i> (Sheldrick, 2015<i>a</i>)
;
_diffrn_ambient_temperature 150(2)
_diffrn_detector_area_resol_mean 10.4167
_diffrn_measured_fraction_theta_full 0.990
_diffrn_measured_fraction_theta_max 0.983
_diffrn_measurement_device_type 'Bruker D8 VENTURE PHOTON 100 CMOS'
_diffrn_measurement_method '\w scans'
_diffrn_radiation_monochromator mirror
_diffrn_radiation_type CuK\a
_diffrn_radiation_wavelength 1.54178
_diffrn_reflns_av_R_equivalents 0.0287
_diffrn_reflns_limit_h_max 12
_diffrn_reflns_limit_h_min -12
_diffrn_reflns_limit_k_max 5
_diffrn_reflns_limit_k_min -6
_diffrn_reflns_limit_l_max 17
_diffrn_reflns_limit_l_min -17
_diffrn_reflns_number 5465
_diffrn_reflns_theta_full 68.000
_diffrn_reflns_theta_max 72.056
_diffrn_reflns_theta_min 5.309
_exptl_absorpt_coefficient_mu 0.863
_exptl_absorpt_correction_T_max 0.95
_exptl_absorpt_correction_T_min 0.83
_exptl_absorpt_correction_type multi-scan
_exptl_absorpt_process_details
;
(<i>SADABS</i>; Bruker, 2016)
;
_exptl_crystal_colour orange
_exptl_crystal_density_diffrn 1.448
_exptl_crystal_density_method 'not measured'
_exptl_crystal_description plate
_exptl_crystal_F_000 336
_exptl_crystal_size_max 0.189
_exptl_crystal_size_mid 0.124
_exptl_crystal_size_min 0.056
_refine_diff_density_max 0.255
_refine_diff_density_min -0.139
_refine_ls_extinction_coef 0.0097(11)
_refine_ls_extinction_expression Fc^*^=kFc[1+0.001xFc^2^\l^3^/sin(2\q)]^-1/4^
_refine_ls_extinction_method
;
<i>SHELXL2014</i> (Sheldrick, 2015<i>b</i>)
;
_refine_ls_goodness_of_fit_ref 1.099
_refine_ls_hydrogen_treatment refall
_refine_ls_matrix_type full
_refine_ls_number_parameters 138
_refine_ls_number_reflns 1433
_refine_ls_number_restraints 0
_refine_ls_restrained_S_all 1.099
_refine_ls_R_factor_all 0.0382
_refine_ls_R_factor_gt 0.0338
_refine_ls_shift/su_max 0.000
_refine_ls_shift/su_mean 0.000
_refine_ls_structure_factor_coef Fsqd
_refine_ls_weighting_details 'w=1/[\s^2^(Fo^2^)+(0.0441P)^2^+0.1913P] where P=(Fo^2^+2Fc^2^)/3'
_refine_ls_weighting_scheme calc
_refine_ls_wR_factor_gt 0.0849
_refine_ls_wR_factor_ref 0.0886
_reflns_number_gt 1282
_reflns_number_total 1433
_reflns_threshold_expression 'I > 2\s(I)'
_cod_data_source_file hb4110sup1.cif
_cod_data_source_block I
_cod_database_code 1545034
_shelx_space_group_comment
;
The symmetry employed for this shelxl refinement is uniquely defined
by the following loop, which should always be used as a source of
symmetry information in preference to the above space-group names.
They are only intended as comments.
;
_shelx_estimated_absorpt_t_min 0.854
_shelx_estimated_absorpt_t_max 0.953

loop_
_space_group_symop_operation_xyz
'x, y, z'
'-x+1/2, y+1/2, -z+1/2'
'-x, -y, -z'
'x-1/2, -y-1/2, z-1/2'

loop_
_atom_site_type_symbol
_atom_site_label
_atom_site_fract_x
_atom_site_fract_y
_atom_site_fract_z
_atom_site_U_iso_or_equiv
_atom_site_adp_type
_atom_site_calc_flag
_atom_site_occupancy
O O1 0.72988(8) 0.35740(17) 0.61102(6) 0.0291(3) Uani d 1
O O2 0.83139(9) 0.67872(19) 0.68908(7) 0.0345(3) Uani d 1
N N1 0.59421(10) 0.2725(2) 0.59036(8) 0.0276(3) Uani d 1
C C1 0.51416(12) 0.4307(2) 0.62725(8) 0.0219(3) Uani d 1
C C2 0.58547(12) 0.6434(2) 0.67731(9) 0.0254(3) Uani d 1
H H2A 0.5637(15) 0.811(3) 0.6485(11) 0.033(4) Uiso d 1
H H2B 0.5708(16) 0.650(3) 0.7461(12) 0.036(4) Uiso d 1
C C3 0.72877(12) 0.5762(2) 0.66339(9) 0.0260(3) Uani d 1
C C4 0.36809(12) 0.3949(2) 0.61691(8) 0.0223(3) Uani d 1
C C5 0.31305(13) 0.1913(2) 0.56468(9) 0.0270(3) Uani d 1
H H5 0.3730(16) 0.070(3) 0.5343(11) 0.037(4) Uiso d 1
C C6 0.17523(13) 0.1648(3) 0.55302(9) 0.0308(3) Uani d 1
H H6 0.1396(18) 0.020(4) 0.5152(13) 0.050(5) Uiso d 1
C C7 0.09063(13) 0.3393(3) 0.59296(9) 0.0297(3) Uani d 1
H H7 -0.0084(17) 0.321(3) 0.5830(11) 0.035(4) Uiso d 1
C C8 0.14499(13) 0.5399(3) 0.64548(9) 0.0293(3) Uani d 1
H H8 0.0864(18) 0.661(3) 0.6743(12) 0.043(4) Uiso d 1
C C9 0.28324(12) 0.5680(2) 0.65752(9) 0.0258(3) Uani d 1
H H9 0.3184(16) 0.708(3) 0.6934(11) 0.037(4) Uiso d 1

loop_
_atom_site_aniso_label
_atom_site_aniso_U_11
_atom_site_aniso_U_22
_atom_site_aniso_U_33
_atom_site_aniso_U_12
_atom_site_aniso_U_13
_atom_site_aniso_U_23
O1 0.0220(4) 0.0294(5) 0.0360(5) 0.0020(3) 0.0029(4) -0.0048(4)
O2 0.0227(5) 0.0418(6) 0.0390(5) -0.0033(4) 0.0001(4) -0.0054(4)
N1 0.0234(5) 0.0263(6) 0.0329(6) 0.0000(4) 0.0018(4) -0.0038(4)
C1 0.0237(6) 0.0192(6) 0.0228(5) 0.0013(4) 0.0010(4) 0.0023(5)
C2 0.0218(6) 0.0232(6) 0.0311(6) 0.0008(5) 0.0001(5) -0.0028(5)
C3 0.0240(6) 0.0280(6) 0.0259(6) 0.0007(5) 0.0014(5) 0.0009(5)
C4 0.0242(6) 0.0204(6) 0.0221(6) -0.0006(4) 0.0001(4) 0.0028(5)
C5 0.0294(6) 0.0230(6) 0.0285(6) -0.0005(5) 0.0004(5) -0.0008(5)
C6 0.0315(7) 0.0289(7) 0.0313(7) -0.0070(5) -0.0036(5) -0.0008(5)
C7 0.0247(6) 0.0337(7) 0.0305(6) -0.0036(5) -0.0014(5) 0.0060(5)
C8 0.0248(6) 0.0306(7) 0.0328(7) 0.0023(5) 0.0033(5) 0.0018(6)
C9 0.0252(6) 0.0238(6) 0.0284(6) 0.0003(5) 0.0011(5) -0.0012(5)

loop_
_atom_type_symbol
_atom_type_description
_atom_type_scat_dispersion_real
_atom_type_scat_dispersion_imag
_atom_type_scat_source
C C 0.0181 0.0091 'International Tables Vol C Tables 4.2.6.8 and 6.1.1.4'
H H 0.0000 0.0000 'International Tables Vol C Tables 4.2.6.8 and 6.1.1.4'
N N 0.0311 0.0180 'International Tables Vol C Tables 4.2.6.8 and 6.1.1.4'
O O 0.0492 0.0322 'International Tables Vol C Tables 4.2.6.8 and 6.1.1.4'

loop_
_geom_angle_atom_site_label_1
_geom_angle_atom_site_label_2
_geom_angle_atom_site_label_3
_geom_angle
C3 O1 N1 109.63(8)
C1 N1 O1 108.30(10)
N1 C1 C4 120.76(11)
N1 C1 C2 113.00(10)
C4 C1 C2 126.23(10)
C1 C2 C3 101.24(10)
C1 C2 H2A 113.4(9)
C3 C2 H2A 110.5(9)
C1 C2 H2B 113.2(9)
C3 C2 H2B 109.3(9)
H2A C2 H2B 109.0(13)
O2 C3 O1 120.81(11)
O2 C3 C2 131.38(12)
O1 C3 C2 107.81(10)
C9 C4 C5 119.43(11)
C9 C4 C1 119.84(11)
C5 C4 C1 120.71(11)
C6 C5 C4 119.98(12)
C6 C5 H5 120.2(9)
C4 C5 H5 119.8(9)
C5 C6 C7 120.49(12)
C5 C6 H6 118.0(11)
C7 C6 H6 121.5(11)
C8 C7 C6 119.61(12)
C8 C7 H7 120.3(9)
C6 C7 H7 120.1(9)
C7 C8 C9 120.30(12)
C7 C8 H8 120.1(10)
C9 C8 H8 119.6(10)
C8 C9 C4 120.18(12)
C8 C9 H9 118.9(9)
C4 C9 H9 120.9(10)

loop_
_geom_bond_atom_site_label_1
_geom_bond_atom_site_label_2
_geom_bond_distance
O1 C3 1.3720(16)
O1 N1 1.4420(13)
O2 C3 1.1980(16)
N1 C1 1.2857(16)
C1 C4 1.4704(16)
C1 C2 1.4881(17)
C2 C3 1.4977(16)
C2 H2A 0.995(16)
C2 H2B 0.981(16)
C4 C9 1.3913(17)
C4 C5 1.3990(17)
C5 C6 1.3843(18)
C5 H5 0.991(17)
C6 C7 1.390(2)
C6 H6 0.988(19)
C7 C8 1.386(2)
C7 H7 0.995(16)
C8 C9 1.3899(17)
C8 H8 0.972(18)
C9 H9 0.952(17)

loop_
_geom_hbond_atom_site_label_D
_geom_hbond_atom_site_label_H
_geom_hbond_atom_site_label_A
_geom_hbond_site_symmetry_A
_geom_hbond_distance_DH
_geom_hbond_distance_HA
_geom_hbond_distance_DA
_geom_hbond_angle_DHA
C2 H2A N1 1_565 0.995(16) 2.602(16) 3.5525(17) 160.0(12)
C5 H5 N1 3_656 0.991(17) 2.55(2) 3.438(2) 149.0(10)
C8 H8 O2 1_455 0.972(18) 2.57(2) 3.306(2) 133.0(10)

loop_
_geom_torsion_atom_site_label_1
_geom_torsion_atom_site_label_2
_geom_torsion_atom_site_label_3
_geom_torsion_atom_site_label_4
_geom_torsion
C3 O1 N1 C1 0.43(13)
O1 N1 C1 C4 179.36(9)
O1 N1 C1 C2 0.20(14)
N1 C1 C2 C3 -0.68(14)
C4 C1 C2 C3 -179.79(11)
N1 O1 C3 O2 179.42(11)
N1 O1 C3 C2 -0.86(13)
C1 C2 C3 O2 -179.41(14)
C1 C2 C3 O1 0.91(12)
N1 C1 C4 C9 179.89(11)
C2 C1 C4 C9 -1.07(18)
N1 C1 C4 C5 -1.60(17)
C2 C1 C4 C5 177.44(11)
C9 C4 C5 C6 0.62(18)
C1 C4 C5 C6 -177.90(11)
C4 C5 C6 C7 -0.07(19)
C5 C6 C7 C8 -0.5(2)
C6 C7 C8 C9 0.56(19)
C7 C8 C9 C4 -0.01(19)
C5 C4 C9 C8 -0.58(18)
C1 C4 C9 C8 177.95(11)

_cod_database_fobs_code 1545034
